data_1552288
loop_
_publ_author_name
'Hazra, Arpan'
'van Heerden, Dewald'
'Sanyal, Somananda'
'Lama, Prem'
'Esterhuysen, Catharine'
'Barbour, Len'

_publ_section_title
;
 CO2-induced single-crystal to single-crystal transformations of an
 interpenetrated flexible MOF explained by in situ crystallographic
 analysis and molecular modeling
;
_journal_name_full 'Chemical Science'
_journal_paper_doi 10.1039/C9SC04043A
_journal_year 2019
_chemical_formula_sum 'C18 H10 N O4 Zn'
_chemical_formula_weight 369.64
_chemical_properties_physical Heat-sensitive
_space_group_crystal_system orthorhombic
_space_group_IT_number 69
_space_group_name_Hall '-F 2 2'
_space_group_name_H-M_alt 'F m m m'
_symmetry_space_group_name_Hall '-F 2 2'
_symmetry_space_group_name_H-M 'F m m m'
_atom_sites_solution_hydrogens NOREF
_audit_creation_method SHELXL-2018/3
_audit_update_record
;
2019-08-07 deposited with the CCDC.    2019-09-06 downloaded from the CCDC.
;
_cell_angle_alpha 90
_cell_angle_beta 90
_cell_angle_gamma 90
_cell_formula_units_Z 8
_cell_length_a 10.7054(7)
_cell_length_b 16.2225(11)
_cell_length_c 18.7784(12)
_cell_measurement_reflns_used 8637
_cell_measurement_temperature 298(2)
_cell_measurement_theta_max 26.25
_cell_measurement_theta_min 2.17
_cell_volume 3261.2(4)
_computing_cell_refinement 'Bruker SAINT'
_computing_data_collection 'Bruker APEX3'
_computing_data_reduction 'Bruker SAINT  A'
_computing_molecular_graphics 'Bruker SHELXTL'
_computing_publication_material 'Bruker SHELXTL'
_computing_structure_refinement 'SHELXL-2018/3 (Sheldrick, 2018)'
_computing_structure_solution 'SHELXT 2018/2 (Sheldrick, 2018)'
_diffrn_ambient_temperature 298(2)
_diffrn_measured_fraction_theta_full 0.996
_diffrn_measured_fraction_theta_max 0.994
_diffrn_measurement_device_type 'Bruker APEX-II CCD'
_diffrn_measurement_method '\f and \w scans'
_diffrn_radiation_type MoK\a
_diffrn_radiation_wavelength 0.71073
_diffrn_reflns_av_R_equivalents 0.0737
_diffrn_reflns_av_unetI/netI 0.0270
_diffrn_reflns_Laue_measured_fraction_full 0.996
_diffrn_reflns_Laue_measured_fraction_max 0.994
_diffrn_reflns_limit_h_max 13
_diffrn_reflns_limit_h_min -13
_diffrn_reflns_limit_k_max 20
_diffrn_reflns_limit_k_min -20
_diffrn_reflns_limit_l_max 23
_diffrn_reflns_limit_l_min -23
_diffrn_reflns_number 19461
_diffrn_reflns_point_group_measured_fraction_full 0.996
_diffrn_reflns_point_group_measured_fraction_max 0.994
_diffrn_reflns_theta_full 25.242
_diffrn_reflns_theta_max 26.500
_diffrn_reflns_theta_min 2.169
_diffrn_source 'fine-focus sealed tube'
_exptl_absorpt_coefficient_mu 1.527
_exptl_absorpt_correction_T_max 0.989
_exptl_absorpt_correction_T_min 0.974
_exptl_absorpt_correction_type empirical
_exptl_absorpt_process_details SADABS
_exptl_crystal_colour 'translucent colourless'
_exptl_crystal_density_diffrn 1.506
_exptl_crystal_description block
_exptl_crystal_F_000 1496
_exptl_crystal_size_max 0.012
_exptl_crystal_size_mid 0.007
_exptl_crystal_size_min 0.005
_refine_diff_density_max 0.984
_refine_diff_density_min -1.022
_refine_diff_density_rms 0.111
_refine_ls_extinction_method none
_refine_ls_goodness_of_fit_ref 1.060
_refine_ls_hydrogen_treatment constr
_refine_ls_matrix_type full
_refine_ls_number_parameters 82
_refine_ls_number_reflns 956
_refine_ls_number_restraints 36
_refine_ls_restrained_S_all 1.085
_refine_ls_R_factor_all 0.0931
_refine_ls_R_factor_gt 0.0713
_refine_ls_shift/su_max 0.000
_refine_ls_shift/su_mean 0.000
_refine_ls_structure_factor_coef Fsqd
_refine_ls_weighting_details 'w=1/[\s^2^(Fo^2^)+(0.1097P)^2^+43.3569P] where P=(Fo^2^+2Fc^2^)/3'
_refine_ls_weighting_scheme calc
_refine_ls_wR_factor_gt 0.1882
_refine_ls_wR_factor_ref 0.2070
_reflns_Friedel_coverage 0.000
_reflns_number_gt 731
_reflns_number_total 956
_reflns_threshold_expression 'I > 2\s(I)'
_cod_data_source_file c9sc04043a2.cif
_cod_data_source_block 1cp(des)
_cod_depositor_comments
;
The following automatic conversions were performed:

'_exptl_absorpt_correction_type' value 'EMPIRICAL' changed to
'empirical' according to
/home/data/users/saulius/crontab/automatic-downloads/rss-feeds/RSC/lib/dictionaries/cif_core.dic
dictionary named 'cif_core.dic' version 2.4.2 from 2011-04-26.

Automatic conversion script
Id: cif_fix_values 4973 2017-02-22 13:04:09Z antanas 
;
_cod_database_code 1552288
_shelx_shelxl_version_number 2018/3
_shelx_space_group_comment
;
The symmetry employed for this shelxl refinement is uniquely defined
by the following loop, which should always be used as a source of
symmetry information in preference to the above space-group names.
They are only intended as comments.
;
_shelx_estimated_absorpt_t_min 0.982
_shelx_estimated_absorpt_t_max 0.992

loop_
_space_group_symop_operation_xyz
'x, y, z'
'-x, -y, z'
'x, -y, -z'
'-x, y, -z'
'x, y+1/2, z+1/2'
'-x, -y+1/2, z+1/2'
'x, -y+1/2, -z+1/2'
'-x, y+1/2, -z+1/2'
'x+1/2, y, z+1/2'
'-x+1/2, -y, z+1/2'
'x+1/2, -y, -z+1/2'
'-x+1/2, y, -z+1/2'
'x+1/2, y+1/2, z'
'-x+1/2, -y+1/2, z'
'x+1/2, -y+1/2, -z'
'-x+1/2, y+1/2, -z'
'-x, -y, -z'
'x, y, -z'
'-x, y, z'
'x, -y, z'
'-x, -y+1/2, -z+1/2'
'x, y+1/2, -z+1/2'
'-x, y+1/2, z+1/2'
'x, -y+1/2, z+1/2'
'-x+1/2, -y, -z+1/2'
'x+1/2, y, -z+1/2'
'-x+1/2, y, z+1/2'
'x+1/2, -y, z+1/2'
'-x+1/2, -y+1/2, -z'
'x+1/2, y+1/2, -z'
'-x+1/2, y+1/2, z'
'x+1/2, -y+1/2, z'

loop_
_atom_site_label
_atom_site_type_symbol
_atom_site_fract_x
_atom_site_fract_y
_atom_site_fract_z
_atom_site_U_iso_or_equiv
_atom_site_adp_type
_atom_site_occupancy
_atom_site_site_symmetry_order
_atom_site_calc_flag
_atom_site_refinement_flags_posn
_atom_site_refinement_flags_adp
_atom_site_refinement_flags_occupancy
_atom_site_disorder_assembly
_atom_site_disorder_group
Zn1 Zn 0.500000 0.40935(6) 0.500000 0.0520(6) Uani 1 4 d S T P B .
O1 O 0.6287(5) 0.4331(3) 0.5774(2) 0.0718(13) Uani 1 1 d . . . . .
N1 N 0.500000 0.2838(6) 0.500000 0.059(3) Uani 1 4 d S T P . .
C1 C 0.6520(8) 0.500000 0.6056(4) 0.054(2) Uani 1 2 d S T P A .
C2 C 0.7062(10) 0.500000 0.6794(5) 0.071(2) Uani 1 2 d S TU P . .
C3 C 0.6839(13) 0.4251(7) 0.7247(5) 0.079(3) Uani 0.5 1 d G U P A -1
C4 C 0.7252(11) 0.4281(7) 0.7948(6) 0.094(6) Uani 0.5 1 d G . P A -1
C5 C 0.702(2) 0.3625(10) 0.8405(5) 0.108(6) Uani 0.25 1 d G . P A -1
H5 H 0.729178 0.364451 0.887419 0.130 Uiso 0.25 1 calc R U P A -1
C6 C 0.637(2) 0.2939(10) 0.8160(9) 0.108(6) Uani 0.25 1 d G . P A -1
H6 H 0.620826 0.249989 0.846551 0.130 Uiso 0.25 1 calc R U P A -1
C7 C 0.595(2) 0.2909(9) 0.7459(10) 0.108(6) Uani 0.25 1 d G . P A -1
H7 H 0.551944 0.245047 0.729490 0.130 Uiso 0.25 1 calc R U P A -1
C8 C 0.619(2) 0.3565(9) 0.7002(7) 0.108(6) Uani 0.25 1 d G . P A -1
H8 H 0.591414 0.354567 0.653296 0.130 Uiso 0.25 1 calc R U P A -1
C9 C 0.5862(14) 0.2427(8) 0.4643(7) 0.079(4) Uani 0.5 1 d . U P B -1
H9 H 0.646474 0.272043 0.439253 0.095 Uiso 0.5 1 calc R U P B -1
C10 C 0.590(2) 0.1576(11) 0.4629(11) 0.120(7) Uani 0.5 1 d . U P B -1
H10 H 0.651254 0.129661 0.437561 0.144 Uiso 0.5 1 calc R U P B -1
C11 C 0.500000 0.1158(16) 0.500000 0.128(7) Uani 1 4 d S TU P . .
C12 C 0.500000 0.027640 0.467950 0.116(8) Uani 0.25 1 d S U P B -1
H12A H 0.442150 0.017600 0.436540 0.140 Uiso 0.25 1 d R U P B -1
H12B H 0.557850 0.017600 0.436540 0.140 Uiso 0.25 1 d R U P B -1

loop_
_atom_site_aniso_label
_atom_site_aniso_U_11
_atom_site_aniso_U_22
_atom_site_aniso_U_33
_atom_site_aniso_U_23
_atom_site_aniso_U_13
_atom_site_aniso_U_12
Zn1 0.1050(12) 0.0232(6) 0.0278(6) 0.000 0.000 0.000
O1 0.114(4) 0.057(2) 0.045(2) -0.0072(19) -0.021(2) 0.008(2)
N1 0.088(7) 0.032(4) 0.057(6) 0.000 0.000 0.000
C1 0.073(6) 0.054(4) 0.035(4) 0.000 -0.013(4) 0.000
C2 0.094(7) 0.079(6) 0.041(4) 0.000 -0.025(4) 0.000
C3 0.105(8) 0.087(7) 0.044(5) -0.016(5) -0.022(6) 0.020(6)
C4 0.136(15) 0.104(11) 0.044(7) -0.026(7) -0.041(9) 0.070(11)
C5 0.162(16) 0.118(14) 0.045(7) 0.015(8) -0.025(10) 0.002(13)
C6 0.162(16) 0.118(14) 0.045(7) 0.015(8) -0.025(10) 0.002(13)
C7 0.162(16) 0.118(14) 0.045(7) 0.015(8) -0.025(10) 0.002(13)
C8 0.162(16) 0.118(14) 0.045(7) 0.015(8) -0.025(10) 0.002(13)
C9 0.086(7) 0.043(5) 0.107(8) -0.002(6) 0.009(6) 0.001(5)
C10 0.119(10) 0.097(9) 0.146(11) -0.002(8) 0.011(8) 0.023(8)
C11 0.135(10) 0.096(9) 0.154(10) 0.000 0.000 0.000
C12 0.156(13) 0.083(12) 0.110(13) -0.013(9) 0.000(14) 0.000(14)

loop_
_atom_type_symbol
_atom_type_description
_atom_type_scat_dispersion_real
_atom_type_scat_dispersion_imag
_atom_type_scat_source
C C 0.0033 0.0016 'International Tables Vol C Tables 4.2.6.8 and 6.1.1.4'
H H 0.0000 0.0000 'International Tables Vol C Tables 4.2.6.8 and 6.1.1.4'
N N 0.0061 0.0033 'International Tables Vol C Tables 4.2.6.8 and 6.1.1.4'
O O 0.0106 0.0060 'International Tables Vol C Tables 4.2.6.8 and 6.1.1.4'
Zn Zn 0.2839 1.4301 'International Tables Vol C Tables 4.2.6.8 and 6.1.1.4'

loop_
_geom_angle_atom_site_label_1
_geom_angle_atom_site_label_2
_geom_angle_atom_site_label_3
_geom_angle
_geom_angle_site_symmetry_1
_geom_angle_site_symmetry_3
N1 Zn1 O1 100.87(13) . 4_656
N1 Zn1 O1 100.87(13) . 19_655
O1 Zn1 O1 90.9(3) 4_656 19_655
N1 Zn1 O1 100.87(13) . 18_556
O1 Zn1 O1 85.0(3) 4_656 18_556
O1 Zn1 O1 158.3(3) 19_655 18_556
N1 Zn1 O1 100.87(13) . .
O1 Zn1 O1 158.3(3) 4_656 .
O1 Zn1 O1 85.0(3) 19_655 .
O1 Zn1 O1 90.9(3) 18_556 .
N1 Zn1 Zn1 180.0 . 17_666
O1 Zn1 Zn1 79.13(13) 4_656 17_666
O1 Zn1 Zn1 79.13(13) 19_655 17_666
O1 Zn1 Zn1 79.13(13) 18_556 17_666
O1 Zn1 Zn1 79.13(13) . 17_666
C1 O1 Zn1 127.5(5) . .
C9 N1 Zn1 120.3(7) . .
O1 C1 O1 123.3(7) 20_565 .
O1 C1 C2 118.3(4) 20_565 .
O1 C1 C2 118.3(4) . .
C1 C2 C3 117.5(6) . .
C4 C3 C8 120.0 . .
C4 C3 C2 117.3(8) . .
C8 C3 C2 122.6(8) . .
C5 C4 C3 120.0 . .
C4 C5 C6 120.0 . .
C7 C6 C5 120.0 . .
C6 C7 C8 120.0 . .
C7 C8 C3 120.0 . .
N1 C9 C10 122.2(15) . .
C11 C10 C9 118(2) . .
C10 C11 C12 105.0(10) . .

loop_
_geom_bond_atom_site_label_1
_geom_bond_atom_site_label_2
_geom_bond_distance
_geom_bond_site_symmetry_2
Zn1 N1 2.037(9) .
Zn1 O1 2.039(5) 4_656
Zn1 O1 2.039(5) 19_655
Zn1 O1 2.039(5) 18_556
Zn1 O1 2.039(5) .
Zn1 Zn1 2.941(2) 17_666
O1 C1 1.234(5) .
N1 C9 1.321(14) .
C1 C2 1.502(10) .
C2 C3 1.502(11) .
C3 C4 1.3900 .
C3 C8 1.3900 .
C4 C5 1.3900 .
C5 C6 1.3900 .
C6 C7 1.3900 .
C7 C8 1.3900 .
C9 C10 1.38(2) .
C10 C11 1.37(2) .
C11 C12 1.55(2) .
